data_7018968
loop_
_publ_author_name
'Simon, Petr'
'Jambor, Roman'
'R\%u\<zi\<cka, Ale\<s'
'Ly\<cka, Anton\'in'
'De Proft, Frank'
'Dost\'al, Libor'

_publ_section_title
;
 Monomeric organoantimony(iii) sulphide and selenide with terminal Sb-E
 bond (E = S, Se). Synthesis, structure and theoretical consideration.
;
_journal_issue 17
_journal_name_full 'Dalton transactions (Cambridge, England : 2003)'
_journal_page_first 5140
_journal_page_last 5143
_journal_paper_doi 10.1039/c2dt30146f
_journal_volume 41
_journal_year 2012
_chemical_formula_moiety 'C26 H27 N2 S Sb'
_chemical_formula_sum 'C26 H27 N2 S Sb'
_chemical_formula_weight 521.31
_chemical_name_systematic
;
?
;
_space_group_IT_number 19
_symmetry_cell_setting orthorhombic
_symmetry_space_group_name_Hall 'P 2ac 2ab'
_symmetry_space_group_name_H-M 'P 21 21 21'
_atom_sites_solution_hydrogens geom
_atom_sites_solution_primary direct
_atom_sites_solution_secondary difmap
_audit_creation_method SHELXL-97
_cell_angle_alpha 90
_cell_angle_beta 90
_cell_angle_gamma 90
_cell_formula_units_Z 4
_cell_length_a 12.1292(7)
_cell_length_b 12.1288(17)
_cell_length_c 16.2089(18)
_cell_measurement_reflns_used 17069
_cell_measurement_temperature 150(1)
_cell_measurement_theta_max 27.5
_cell_measurement_theta_min 1
_cell_volume 2384.5(4)
_computing_cell_refinement 'COLLECT and DENZO'
_computing_data_collection 'COLLECT (Hooft, 1998) and DENZO (Otwinowski & Minor, 1997)'
_computing_data_reduction 'COLLECT and DENZO'
_computing_molecular_graphics 'PLATON (Spek, 2003)'
_computing_publication_material 'SHELXL-97 (Sheldrick, 2008)'
_computing_structure_refinement 'SHELXL-97 (Sheldrick, 1997)'
_computing_structure_solution 'SIR92 (Altomare et al., 1994)'
_diffrn_ambient_temperature 150(1)
_diffrn_detector_area_resol_mean 9.091
_diffrn_measured_fraction_theta_full 0.997
_diffrn_measured_fraction_theta_max 0.997
_diffrn_measurement_device_type 'Bruker Nonius KappaCCD area detector'
_diffrn_measurement_method '\f and \w scans to fill the Ewald sphere'
_diffrn_radiation_monochromator graphite
_diffrn_radiation_source 'fine-focus sealed tube'
_diffrn_radiation_type MoK\a
_diffrn_radiation_wavelength 0.71073
_diffrn_reflns_av_R_equivalents 0.1030
_diffrn_reflns_av_sigmaI/netI 0.0703
_diffrn_reflns_limit_h_max 15
_diffrn_reflns_limit_h_min -13
_diffrn_reflns_limit_k_max 14
_diffrn_reflns_limit_k_min -15
_diffrn_reflns_limit_l_max 19
_diffrn_reflns_limit_l_min -21
_diffrn_reflns_number 17042
_diffrn_reflns_theta_full 27.48
_diffrn_reflns_theta_max 27.48
_diffrn_reflns_theta_min 2.10
_diffrn_standards_number 0
_exptl_absorpt_coefficient_mu 1.259
_exptl_absorpt_correction_T_max 0.918
_exptl_absorpt_correction_T_min 0.769
_exptl_absorpt_correction_type integration
_exptl_absorpt_process_details
;
Gaussian integration (Coppens, 1970)
;
_exptl_crystal_colour orange
_exptl_crystal_density_diffrn 1.452
_exptl_crystal_density_method 'not measured'
_exptl_crystal_description plate
_exptl_crystal_F_000 1056
_exptl_crystal_size_max 0.36
_exptl_crystal_size_mid 0.34
_exptl_crystal_size_min 0.08
_refine_diff_density_max 1.368
_refine_diff_density_min -1.007
_refine_diff_density_rms 0.117
_refine_ls_abs_structure_details 'Flack H D (1983), Acta Cryst. A39, 876-881'
_refine_ls_abs_structure_Flack 0.001(1)
_refine_ls_extinction_method none
_refine_ls_goodness_of_fit_ref 1.136
_refine_ls_hydrogen_treatment constr
_refine_ls_matrix_type full
_refine_ls_number_parameters 271
_refine_ls_number_reflns 5391
_refine_ls_number_restraints 0
_refine_ls_restrained_S_all 1.136
_refine_ls_R_factor_all 0.0564
_refine_ls_R_factor_gt 0.0451
_refine_ls_shift/su_max 0.001
_refine_ls_shift/su_mean 0.000
_refine_ls_structure_factor_coef Fsqd
_refine_ls_weighting_details 'calc w=1/[\s^2^(Fo^2^)+(0.0115P)^2^+5.9150P] where P=(Fo^2^+2Fc^2^)/3'
_refine_ls_weighting_scheme calc
_refine_ls_wR_factor_gt 0.1010
_refine_ls_wR_factor_ref 0.1096
_reflns_number_gt 4828
_reflns_number_total 5391
_reflns_threshold_expression >2sigma(I)
_cod_data_source_file c2dt30146f.txt
_cod_data_source_block shelxl
_cod_database_code 7018968

loop_
_symmetry_equiv_pos_as_xyz
'x, y, z'
'-x+1/2, -y, z+1/2'
'x+1/2, -y+1/2, -z'
'-x, y+1/2, -z+1/2'

loop_
_atom_site_label
_atom_site_type_symbol
_atom_site_fract_x
_atom_site_fract_y
_atom_site_fract_z
_atom_site_U_iso_or_equiv
_atom_site_adp_type
_atom_site_occupancy
_atom_site_symmetry_multiplicity
_atom_site_calc_flag
_atom_site_refinement_flags
Sb1 Sb 0.68012(3) 0.98994(3) 0.89647(2) 0.02431(10) Uani 1 1 d .
S1 S 0.72921(13) 0.81894(14) 0.84864(10) 0.0343(4) Uani 1 1 d .
N1 N 0.8453(4) 1.0281(4) 0.9746(3) 0.0298(11) Uani 1 1 d .
C1 C 0.6412(5) 0.9692(5) 1.0232(3) 0.0264(12) Uani 1 1 d .
C19 C 0.3891(4) 0.8339(5) 0.8037(4) 0.0280(13) Uani 1 1 d .
C18 C 0.4193(4) 0.9368(5) 0.8330(4) 0.0250(12) Uani 1 1 d .
N2 N 0.4865(3) 0.9450(4) 0.9064(3) 0.0232(9) Uani 1 1 d .
C4 C 0.5879(6) 0.9510(7) 1.1891(4) 0.0485(19) Uani 1 1 d .
H4 H 0.5712 0.9422 1.2448 0.058 Uiso 1 1 d R
C22 C 0.3375(5) 1.0265(5) 0.7179(4) 0.0347(13) Uani 1 1 d .
H22 H 0.3209 1.0904 0.6887 0.042 Uiso 1 1 d R
C17 C 0.4503(5) 0.9284(5) 0.9795(4) 0.0308(13) Uani 1 1 d .
C2 C 0.7211(5) 0.9920(6) 1.0827(3) 0.0350(13) Uani 1 1 d .
C25 C 0.4186(5) 0.7300(5) 0.8477(4) 0.0335(13) Uani 1 1 d .
H25A H 0.3705 0.7205 0.8941 0.040 Uiso 1 1 d R
H25B H 0.4103 0.6687 0.8107 0.040 Uiso 1 1 d R
H25C H 0.4936 0.7336 0.8665 0.040 Uiso 1 1 d R
C23 C 0.3938(4) 1.0337(5) 0.7914(3) 0.0271(12) Uani 1 1 d .
C8 C 0.9441(5) 1.0696(6) 0.9342(4) 0.0391(16) Uani 1 1 d .
C6 C 0.5333(5) 0.9405(5) 1.0470(4) 0.0313(13) Uani 1 1 d .
C7 C 0.8303(5) 1.0292(5) 1.0527(4) 0.0356(13) Uani 1 1 d .
C13 C 1.0261(4) 0.9954(6) 0.9083(4) 0.0406(14) Uani 1 1 d .
C24 C 0.3328(5) 0.9009(6) 1.0001(4) 0.0373(14) Uani 1 1 d .
H24A H 0.2923 0.8900 0.9499 0.045 Uiso 1 1 d R
H24B H 0.3301 0.8348 1.0327 0.045 Uiso 1 1 d R
H24C H 0.3008 0.9607 1.0307 0.045 Uiso 1 1 d R
C14 C 0.9174(6) 1.0672(6) 1.1131(5) 0.0482(18) Uani 1 1 d .
H14A H 0.9783 1.0980 1.0832 0.058 Uiso 1 1 d R
H14B H 0.8868 1.1222 1.1490 0.058 Uiso 1 1 d R
H14C H 0.9424 1.0057 1.1453 0.058 Uiso 1 1 d R
C26 C 0.4224(5) 1.1450(5) 0.8269(4) 0.0340(15) Uani 1 1 d .
H26A H 0.3856 1.1542 0.8789 0.041 Uiso 1 1 d R
H26B H 0.5006 1.1498 0.8350 0.041 Uiso 1 1 d R
H26C H 0.3991 1.2018 0.7896 0.041 Uiso 1 1 d R
C21 C 0.3058(6) 0.9251(6) 0.6876(5) 0.0455(17) Uani 1 1 d .
H21 H 0.2678 0.9208 0.6379 0.055 Uiso 1 1 d R
C20 C 0.3301(6) 0.8300(5) 0.7302(4) 0.0385(14) Uani 1 1 d .
H20 H 0.3065 0.7622 0.7100 0.046 Uiso 1 1 d R
C3 C 0.6933(6) 0.9846(6) 1.1657(3) 0.0446(16) Uani 1 1 d .
H3 H 0.7447 1.0023 1.2062 0.054 Uiso 1 1 d R
C9 C 0.9491(6) 1.1824(6) 0.9175(5) 0.048(2) Uani 1 1 d .
C5 C 0.5077(6) 0.9293(7) 1.1299(4) 0.0420(17) Uani 1 1 d .
H5 H 0.4371 0.9083 1.1458 0.050 Uiso 1 1 d R
C10 C 1.0401(7) 1.2207(7) 0.8710(6) 0.065(3) Uani 1 1 d .
H10 H 1.0452 1.2954 0.8584 0.078 Uiso 1 1 d R
C12 C 1.1128(6) 1.0393(8) 0.8618(5) 0.060(2) Uani 1 1 d .
H12 H 1.1668 0.9918 0.8419 0.072 Uiso 1 1 d R
C15 C 0.8600(7) 1.2586(6) 0.9471(5) 0.062(2) Uani 1 1 d .
H15A H 0.8531 1.2523 1.0059 0.075 Uiso 1 1 d R
H15B H 0.8783 1.3332 0.9328 0.075 Uiso 1 1 d R
H15C H 0.7915 1.2387 0.9215 0.075 Uiso 1 1 d R
C16 C 1.0200(6) 0.8759(7) 0.9285(5) 0.0480(19) Uani 1 1 d .
H16A H 0.9459 0.8503 0.9202 0.058 Uiso 1 1 d R
H16B H 1.0691 0.8358 0.8929 0.058 Uiso 1 1 d R
H16C H 1.0410 0.8642 0.9849 0.058 Uiso 1 1 d R
C11 C 1.1204(6) 1.1489(8) 0.8435(6) 0.069(3) Uani 1 1 d .
H11 H 1.1795 1.1760 0.8131 0.083 Uiso 1 1 d R

loop_
_atom_site_aniso_label
_atom_site_aniso_U_11
_atom_site_aniso_U_22
_atom_site_aniso_U_33
_atom_site_aniso_U_23
_atom_site_aniso_U_13
_atom_site_aniso_U_12
Sb1 0.02267(15) 0.02666(17) 0.02362(15) 0.00072(15) -0.00190(14) -0.00113(15)
S1 0.0304(7) 0.0326(9) 0.0397(8) -0.0083(7) -0.0004(7) 0.0013(6)
N1 0.031(2) 0.021(2) 0.038(3) 0.002(2) -0.0100(19) 0.0019(19)
C1 0.033(3) 0.021(3) 0.025(2) -0.003(2) 0.000(2) 0.006(2)
C19 0.020(3) 0.032(3) 0.033(3) 0.007(3) 0.000(2) -0.003(2)
C18 0.017(2) 0.031(3) 0.028(3) 0.000(2) 0.000(2) 0.000(2)
N2 0.023(2) 0.023(2) 0.024(2) 0.0039(19) -0.0012(19) 0.0004(17)
C4 0.063(4) 0.064(5) 0.018(3) -0.001(3) 0.002(3) 0.016(4)
C22 0.035(3) 0.030(3) 0.038(3) 0.006(3) -0.010(2) 0.004(3)
C17 0.029(3) 0.030(3) 0.034(3) 0.001(3) 0.004(3) 0.007(3)
C2 0.042(3) 0.030(3) 0.033(3) -0.010(3) -0.008(2) 0.009(3)
C25 0.039(3) 0.021(3) 0.041(3) 0.005(3) -0.005(3) -0.001(3)
C23 0.021(2) 0.028(3) 0.032(3) -0.002(2) -0.004(2) -0.003(2)
C8 0.031(3) 0.037(4) 0.049(4) 0.013(3) -0.018(3) -0.011(3)
C6 0.037(3) 0.031(3) 0.026(3) -0.002(2) 0.000(3) 0.012(3)
C7 0.041(3) 0.026(3) 0.039(3) -0.001(2) -0.021(3) 0.006(3)
C13 0.021(2) 0.046(4) 0.055(4) 0.010(4) -0.009(2) -0.003(3)
C24 0.029(3) 0.045(4) 0.037(3) 0.003(3) 0.008(3) 0.002(3)
C14 0.065(4) 0.031(4) 0.049(4) 0.007(3) -0.030(4) -0.004(3)
C26 0.037(4) 0.023(3) 0.042(4) -0.002(3) -0.007(3) 0.002(3)
C21 0.052(4) 0.040(4) 0.045(4) 0.001(3) -0.024(4) -0.007(3)
C20 0.040(3) 0.028(3) 0.047(4) -0.004(3) -0.017(3) -0.005(3)
C3 0.056(4) 0.046(4) 0.032(3) -0.009(3) -0.013(3) 0.013(4)
C9 0.045(4) 0.027(3) 0.073(5) 0.013(3) -0.030(4) -0.008(3)
C5 0.041(4) 0.056(5) 0.028(3) 0.003(3) 0.006(3) 0.015(3)
C10 0.055(5) 0.050(5) 0.090(7) 0.035(5) -0.031(5) -0.027(4)
C12 0.028(3) 0.075(7) 0.078(5) 0.031(5) -0.003(3) -0.007(3)
C15 0.088(6) 0.030(4) 0.069(6) 0.002(4) -0.038(5) -0.001(4)
C16 0.027(3) 0.053(5) 0.065(5) 0.013(4) 0.004(3) 0.007(3)
C11 0.030(4) 0.079(7) 0.099(7) 0.049(6) -0.018(4) -0.020(4)

loop_
_atom_type_symbol
_atom_type_description
_atom_type_scat_dispersion_real
_atom_type_scat_dispersion_imag
_atom_type_scat_source
C C 0.0033 0.0016 'International Tables Vol C Tables 4.2.6.8 and 6.1.1.4'
H H 0.0000 0.0000 'International Tables Vol C Tables 4.2.6.8 and 6.1.1.4'
N N 0.0061 0.0033 'International Tables Vol C Tables 4.2.6.8 and 6.1.1.4'
S S 0.1246 0.1234 'International Tables Vol C Tables 4.2.6.8 and 6.1.1.4'
Sb Sb -0.5866 1.5461 'International Tables Vol C Tables 4.2.6.8 and 6.1.1.4'

loop_
_exptl_crystal_face_index_h
_exptl_crystal_face_index_k
_exptl_crystal_face_index_l
_exptl_crystal_face_perp_dist
1 -1 0 0.037
-1 1 0 0.180
1 1 0 0.170
-1 -1 0 0.068
0 0 1 0.021
0 0 -1 0.041
-1 0 0 0.113
1 0 0 0.126

loop_
_geom_angle_atom_site_label_1
_geom_angle_atom_site_label_2
_geom_angle_atom_site_label_3
_geom_angle
C1 Sb1 S1 106.11(16)
C1 Sb1 N1 72.52(19)
S1 Sb1 N1 97.78(12)
C1 Sb1 N2 72.09(19)
S1 Sb1 N2 94.06(12)
N1 Sb1 N2 144.54(16)
C7 N1 C8 124.0(5)
C7 N1 Sb1 113.7(4)
C8 N1 Sb1 120.8(4)
C2 C1 C6 120.4(5)
C2 C1 Sb1 119.4(4)
C6 C1 Sb1 120.1(4)
C18 C19 C20 117.5(6)
C18 C19 C25 122.2(5)
C20 C19 C25 120.3(6)
C19 C18 C23 122.4(5)
C19 C18 N2 119.6(5)
C23 C18 N2 117.8(5)
C17 N2 C18 123.9(5)
C17 N2 Sb1 115.5(4)
C18 N2 Sb1 120.6(3)
C5 C4 C3 120.6(6)
C5 C4 H4 119.6
C3 C4 H4 119.8
C23 C22 C21 120.2(6)
C23 C22 H22 119.7
C21 C22 H22 120.1
N2 C17 C6 115.6(5)
N2 C17 C24 124.5(5)
C6 C17 C24 119.9(5)
C3 C2 C1 119.2(6)
C3 C2 C7 123.6(5)
C1 C2 C7 117.1(5)
C19 C25 H25A 109.2
C19 C25 H25B 109.3
H25A C25 H25B 109.5
C19 C25 H25C 109.9
H25A C25 H25C 109.5
H25B C25 H25C 109.5
C22 C23 C18 118.5(5)
C22 C23 C26 120.1(5)
C18 C23 C26 121.4(5)
C9 C8 C13 122.6(7)
C9 C8 N1 117.5(7)
C13 C8 N1 119.7(6)
C5 C6 C1 119.8(6)
C5 C6 C17 123.3(6)
C1 C6 C17 116.8(5)
N1 C7 C2 116.7(5)
N1 C7 C14 123.0(6)
C2 C7 C14 120.4(5)
C12 C13 C8 116.7(7)
C12 C13 C16 121.8(7)
C8 C13 C16 121.5(6)
C17 C24 H24A 109.2
C17 C24 H24B 109.9
H24A C24 H24B 109.5
C17 C24 H24C 109.4
H24A C24 H24C 109.5
H24B C24 H24C 109.5
C7 C14 H14A 109.2
C7 C14 H14B 109.5
H14A C14 H14B 109.5
C7 C14 H14C 109.7
H14A C14 H14C 109.5
H14B C14 H14C 109.5
C23 C26 H26A 109.5
C23 C26 H26B 109.4
H26A C26 H26B 109.5
C23 C26 H26C 109.5
H26A C26 H26C 109.5
H26B C26 H26C 109.5
C20 C21 C22 120.6(6)
C20 C21 H21 119.6
C22 C21 H21 119.8
C21 C20 C19 120.8(6)
C21 C20 H20 119.9
C19 C20 H20 119.4
C2 C3 C4 120.3(6)
C2 C3 H3 120.4
C4 C3 H3 119.3
C8 C9 C10 117.3(8)
C8 C9 C15 120.7(7)
C10 C9 C15 122.0(7)
C6 C5 C4 119.6(7)
C6 C5 H5 120.1
C4 C5 H5 120.3
C11 C10 C9 121.0(8)
C11 C10 H10 119.7
C9 C10 H10 119.3
C11 C12 C13 122.6(9)
C11 C12 H12 118.7
C13 C12 H12 118.8
C9 C15 H15A 109.4
C9 C15 H15B 109.7
H15A C15 H15B 109.5
C9 C15 H15C 109.3
H15A C15 H15C 109.5
H15B C15 H15C 109.5
C13 C16 H16A 109.3
C13 C16 H16B 109.3
H16A C16 H16B 109.5
C13 C16 H16C 109.8
H16A C16 H16C 109.5
H16B C16 H16C 109.5
C12 C11 C10 119.8(8)
C12 C11 H11 120.8
C10 C11 H11 119.4

loop_
_geom_bond_atom_site_label_1
_geom_bond_atom_site_label_2
_geom_bond_distance
Sb1 C1 2.123(5)
Sb1 S1 2.2929(17)
Sb1 N1 2.416(4)
Sb1 N2 2.417(4)
N1 C7 1.279(7)
N1 C8 1.455(8)
C1 C2 1.395(8)
C1 C6 1.408(8)
C19 C18 1.385(9)
C19 C20 1.390(8)
C19 C25 1.492(8)
C18 C23 1.390(8)
C18 N2 1.445(7)
N2 C17 1.279(8)
C4 C5 1.392(10)
C4 C3 1.395(10)
C4 H4 0.9301
C22 C23 1.376(8)
C22 C21 1.380(9)
C22 H22 0.9301
C17 C6 1.493(9)
C17 C24 1.501(8)
C2 C3 1.391(8)
C2 C7 1.481(9)
C25 H25A 0.9600
C25 H25B 0.9599
C25 H25C 0.9601
C23 C26 1.508(8)
C8 C9 1.396(10)
C8 C13 1.406(10)
C6 C5 1.387(9)
C7 C14 1.512(8)
C13 C12 1.398(9)
C13 C16 1.489(11)
C24 H24A 0.9600
C24 H24B 0.9600
C24 H24C 0.9599
C14 H14A 0.9600
C14 H14B 0.9600
C14 H14C 0.9599
C26 H26A 0.9599
C26 H26B 0.9601
C26 H26C 0.9599
C21 C20 1.376(9)
C21 H21 0.9301
C20 H20 0.9302
C3 H3 0.9301
C9 C10 1.416(11)
C9 C15 1.500(11)
C5 H5 0.9301
C10 C11 1.380(14)
C10 H10 0.9301
C12 C11 1.366(13)
C12 H12 0.9300
C15 H15A 0.9600
C15 H15B 0.9600
C15 H15C 0.9600
C16 H16A 0.9601
C16 H16B 0.9601
C16 H16C 0.9600
C11 H11 0.9300
